data_7701767
loop_
_publ_author_name
'Cao, Bula'
'Ding, Yazhou'
'Fang, Fei'
'Chang, Jiarui'
'Zhang, Jie'
'Li, Shujun'
'Chen, Xuenian'

_publ_section_title
;
 The stability of group 10 metal POCOP pincer complexes:
 decomposition/reconstruction pathways of the pincer backbone.
;
_journal_issue 36
_journal_name_full 'Dalton transactions (Cambridge, England : 2003)'
_journal_page_first 13760
_journal_page_last 13768
_journal_paper_doi 10.1039/c9dt02825k
_journal_volume 48
_journal_year 2019
_chemical_formula_moiety 'C20 H42 B10 O2 P2 Pd'
_chemical_formula_sum 'C20 H42 B10 O2 P2 Pd'
_chemical_formula_weight 590.97
_chemical_name_systematic iPr-POCOP-Pd-0-CB
_space_group_crystal_system orthorhombic
_space_group_IT_number 64
_space_group_name_Hall '-C 2ac 2'
_space_group_name_H-M_alt 'C m c e'
_atom_sites_solution_hydrogens mixed
_audit_creation_date 2019-07-30
_audit_creation_method
;
Olex2 1.2
(compiled 2018.05.29 svn.r3508 for OlexSys, GUI svn.r5506)
;
_audit_update_record
;
2019-08-02 deposited with the CCDC.	2019-08-21 downloaded from the CCDC.
;
_cell_angle_alpha 90
_cell_angle_beta 90
_cell_angle_gamma 90
_cell_formula_units_Z 8
_cell_length_a 13.2661(2)
_cell_length_b 15.3835(2)
_cell_length_c 28.9916(3)
_cell_measurement_reflns_used 8507
_cell_measurement_temperature 293.91(10)
_cell_measurement_theta_max 71.0740
_cell_measurement_theta_min 4.5610
_cell_volume 5916.58(13)
_computing_cell_refinement 'CrysAlisPro 1.171.39.46e (Rigaku OD, 2018)'
_computing_data_collection 'CrysAlisPro 1.171.39.46e (Rigaku OD, 2018)'
_computing_data_reduction 'CrysAlisPro 1.171.39.46e (Rigaku OD, 2018)'
_computing_molecular_graphics 'Olex2 (Dolomanov et al., 2009)'
_computing_publication_material 'Olex2 (Dolomanov et al., 2009)'
_computing_structure_refinement 'ShelXL (Sheldrick, 2015)'
_computing_structure_solution 'olex2.solve (Bourhis et al., 2015)'
_diffrn_ambient_environment air
_diffrn_ambient_temperature 293.91(10)
_diffrn_detector 'CCD plate'
_diffrn_detector_area_resol_mean 8.0528
_diffrn_detector_type EosS2
_diffrn_measured_fraction_theta_full 0.998
_diffrn_measured_fraction_theta_max 0.987
_diffrn_measurement_details
;
List of Runs (angles in degrees, time in seconds):

  # Type    Start    End  Width  t~exp~   \w     \q     \k     \f   Frames
#--------------------------------------------------------------------------
  1  \w    -89.00  -2.00   1.00    1.00    --  -35.37 125.00 120.00   87
  2  \w   -103.00 -19.00   1.00    1.00    --  -35.37 -57.00   0.00   84
  3  \w     19.00 103.00   1.00    1.00    --   35.37  57.00-120.00   84
  4  \w    -32.00  52.00   1.00    1.00    --   35.37 -57.00 -60.00   84
  5  \w     85.00 176.00   1.00    2.78    --  106.50  30.00-180.00   91
  6  \w    100.00 176.00   1.00    2.78    --  106.50 111.00 120.00   76
  7  \w     37.00 109.00   1.00    2.78    --  106.50 -95.00  90.00   72
  8  \w     40.00 125.00   1.00    2.78    --  106.50 -61.00  30.00   85
  9  \w    100.00 176.00   1.00    2.78    --  106.50 111.00-180.00   76
 10  \w     88.00 173.00   1.00    2.78    --  106.50  61.00 -60.00   85
 11  \w    103.00 167.00   1.00    2.78    --  106.50 111.00  30.00   64
;
_diffrn_measurement_device 'four-circle diffractometer'
_diffrn_measurement_device_type 'SuperNova, Dual, Cu at home/near, EosS2'
_diffrn_measurement_method '\w scans'
_diffrn_orient_matrix_type 'CrysAlisPro convention (1999,Acta A55,543-557)'
_diffrn_orient_matrix_UB_11 0.0436331000
_diffrn_orient_matrix_UB_12 -0.0131612000
_diffrn_orient_matrix_UB_13 -0.0644971000
_diffrn_orient_matrix_UB_21 -0.0298171000
_diffrn_orient_matrix_UB_22 -0.0006933000
_diffrn_orient_matrix_UB_23 -0.0961478000
_diffrn_orient_matrix_UB_31 0.0055581000
_diffrn_orient_matrix_UB_32 0.0992607000
_diffrn_orient_matrix_UB_33 -0.0091759000
_diffrn_radiation_monochromator mirror
_diffrn_radiation_probe x-ray
_diffrn_radiation_type CuK\a
_diffrn_radiation_wavelength 1.54184
_diffrn_reflns_av_R_equivalents 0.0432
_diffrn_reflns_av_unetI/netI 0.0278
_diffrn_reflns_Laue_measured_fraction_full 0.998
_diffrn_reflns_Laue_measured_fraction_max 0.987
_diffrn_reflns_limit_h_max 16
_diffrn_reflns_limit_h_min -16
_diffrn_reflns_limit_k_max 12
_diffrn_reflns_limit_k_min -18
_diffrn_reflns_limit_l_max 34
_diffrn_reflns_limit_l_min -35
_diffrn_reflns_number 11829
_diffrn_reflns_point_group_measured_fraction_full 0.998
_diffrn_reflns_point_group_measured_fraction_max 0.987
_diffrn_reflns_theta_full 67.684
_diffrn_reflns_theta_max 71.256
_diffrn_reflns_theta_min 4.658
_diffrn_source 'micro-focus sealed X-ray tube'
_diffrn_source_type 'SuperNova (Cu) X-ray Source'
_exptl_absorpt_coefficient_mu 6.194
_exptl_absorpt_correction_T_max 1.00000
_exptl_absorpt_correction_T_min 0.70040
_exptl_absorpt_correction_type multi-scan
_exptl_absorpt_process_details
;
CrysAlisPro 1.171.39.46e (Rigaku Oxford Diffraction, 2018)
Empirical absorption correction using spherical harmonics,
 implemented in SCALE3 ABSPACK scaling algorithm.
;
_exptl_crystal_colour 'clear light yellow'
_exptl_crystal_colour_lustre clear
_exptl_crystal_colour_modifier light
_exptl_crystal_colour_primary yellow
_exptl_crystal_density_diffrn 1.327
_exptl_crystal_description block
_exptl_crystal_F_000 2432
_exptl_crystal_size_max 0.58
_exptl_crystal_size_mid 0.35
_exptl_crystal_size_min 0.19
_refine_diff_density_max 0.620
_refine_diff_density_min -0.854
_refine_diff_density_rms 0.070
_refine_ls_extinction_coef 0.00051(2)
_refine_ls_extinction_expression Fc^*^=kFc[1+0.001xFc^2^\l^3^/sin(2\q)]^-1/4^
_refine_ls_extinction_method 'SHELXL-2018/3 (Sheldrick 2018)'
_refine_ls_goodness_of_fit_ref 1.071
_refine_ls_hydrogen_treatment mixed
_refine_ls_matrix_type full
_refine_ls_number_parameters 219
_refine_ls_number_reflns 2976
_refine_ls_number_restraints 246
_refine_ls_restrained_S_all 1.105
_refine_ls_R_factor_all 0.0377
_refine_ls_R_factor_gt 0.0354
_refine_ls_shift/su_max 0.001
_refine_ls_shift/su_mean 0.000
_refine_ls_structure_factor_coef Fsqd
_refine_ls_weighting_details 'w=1/[\s^2^(Fo^2^)+(0.0380P)^2^+15.8950P] where P=(Fo^2^+2Fc^2^)/3'
_refine_ls_weighting_scheme calc
_refine_ls_wR_factor_gt 0.0877
_refine_ls_wR_factor_ref 0.0889
_reflns_Friedel_coverage 0.000
_reflns_number_gt 2854
_reflns_number_total 2976
_reflns_threshold_expression 'I > 2\s(I)'
_cod_data_source_file c9dt02825k2.cif
_cod_data_source_block cbl-20181109
_cod_original_sg_symbol_Hall '-C 2bc 2'
_cod_database_code 7701767
_shelx_shelxl_version_number 2018/3
_chemical_oxdiff_formula 'P1 C1 B1 H1 Pd1'
_shelx_space_group_comment
;
The symmetry employed for this shelxl refinement is uniquely defined
by the following loop, which should always be used as a source of
symmetry information in preference to the above space-group names.
They are only intended as comments.
;
_shelx_estimated_absorpt_t_max 0.386
_shelx_estimated_absorpt_t_min 0.124
_reflns_odcompleteness_completeness 99.76
_reflns_odcompleteness_iscentric 1
_reflns_odcompleteness_theta 66.97
_olex2_refinement_description
;
1. Fixed Uiso
 At 1.2 times of:
  All B(H) groups, All C(H) groups
 At 1.5 times of:
  All C(H,H,H) groups
2. Uiso/Uaniso restraints and constraints
Uanis(B4) \\sim Ueq, Uanis(B7) \\sim Ueq, Uanis(B2) \\sim Ueq, Uanis(B10) \\sim
Ueq, Uanis(B6) \\sim Ueq, Uanis(B3) \\sim Ueq, Uanis(B9) \\sim Ueq, Uanis(B8)
\\sim Ueq, Uanis(B5) \\sim Ueq, Uanis(B1) \\sim Ueq, Uanis(C12) \\sim Ueq: with
sigma of 0.01 and sigma for terminal atoms of 0.02
3. Rigid body (RIGU) restrains
 C2, B1, B2, B3, B4, B5, B6, C12, B7, B8, B9, B10
 with sigma for 1-2 distances of 0.004 and sigma for 1-3 distances of 0.004
4. Others
 Fixed Sof: B1(0.5) H1(0.5) B3(0.5) H3(0.5) B4(0.5) H4A(0.5) B5(0.5) H5A(0.5)
 B6(0.5) H6A(0.5) C12(0.5) H12(0.5) B7(0.5) H7A(0.5) B8(0.5) H8(0.5) B9(0.5)
 H9(0.5) B10(0.5) H10(0.5)
5.a Ternary CH refined with riding coordinates:
 C4(H4), C6(H6)
5.b Aromatic/amide H refined with riding coordinates:
 C5(H5), C7(H7)
5.c Idealised Me refined as rotating group:
 C8(H8A,H8B,H8C), C9(H9A,H9B,H9C), C10(H10A,H10B,H10C), C11(H11A,H11B,H11C)
5.d Boron cage BH refined with riding coordinates:
 B1(H1), B3(H3), B4(H4A), B5(H5A), B6(H6A), C12(H12), B7(H7A), B8(H8), B9(H9),
 B10(H10)
;
_olex2_submission_special_instructions 'No special instructions were received'
_oxdiff_exptl_absorpt_empirical_details
;
Empirical correction (ABSPACK) includes:
- Absorption correction using spherical harmonics
- Frame scaling
;
_oxdiff_exptl_absorpt_empirical_full_max 1.390
_oxdiff_exptl_absorpt_empirical_full_min 0.671

loop_
_space_group_symop_operation_xyz
'x, y, z'
'-x, -y+1/2, z+1/2'
'-x, y+1/2, -z+1/2'
'x, -y, -z'
'x+1/2, y+1/2, z'
'-x+1/2, -y+1, z+1/2'
'-x+1/2, y+1, -z+1/2'
'x+1/2, -y+1/2, -z'
'-x, -y, -z'
'x, y-1/2, -z-1/2'
'x, -y-1/2, z-1/2'
'-x, y, z'
'-x+1/2, -y+1/2, -z'
'x+1/2, y, -z-1/2'
'x+1/2, -y, z-1/2'
'-x+1/2, y+1/2, z'

loop_
_atom_site_label
_atom_site_type_symbol
_atom_site_fract_x
_atom_site_fract_y
_atom_site_fract_z
_atom_site_U_iso_or_equiv
_atom_site_adp_type
_atom_site_occupancy
_atom_site_site_symmetry_order
_atom_site_calc_flag
_atom_site_refinement_flags_posn
_atom_site_refinement_flags_adp
_atom_site_refinement_flags_occupancy
_atom_site_disorder_assembly
_atom_site_disorder_group
Pd1 Pd 0.500000 0.36447(2) 0.37455(2) 0.02983(13) Uani 1 2 d S T P A .
P1 P 0.32939(6) 0.37769(5) 0.36098(2) 0.03495(19) Uani 1 1 d . . . . .
O1 O 0.32027(16) 0.43331(18) 0.31279(7) 0.0541(6) Uani 1 1 d . . . . .
C1 C 0.500000 0.4328(3) 0.31494(13) 0.0366(9) Uani 1 2 d S T P . .
C2 C 0.500000 0.2925(3) 0.43779(13) 0.0334(8) Uani 1 2 d S TU P . .
C3 C 0.4112(2) 0.4570(2) 0.29340(10) 0.0440(7) Uani 1 1 d . . . . .
C4 C 0.2532(3) 0.4434(2) 0.40002(11) 0.0491(8) Uani 1 1 d . . . . .
H4 H 0.232727 0.406019 0.425736 0.059 Uiso 1 1 calc R . . . .
C5 C 0.4094(3) 0.5051(3) 0.25275(13) 0.0620(10) Uani 1 1 d . . . . .
H5 H 0.348651 0.520881 0.239140 0.074 Uiso 1 1 calc R . . . .
C6 C 0.2602(3) 0.2781(2) 0.34684(12) 0.0546(9) Uani 1 1 d . . . . .
H6 H 0.254443 0.244832 0.375544 0.065 Uiso 1 1 calc R . . . .
C7 C 0.500000 0.5287(4) 0.23318(18) 0.0663(16) Uani 1 2 d S T P . .
H7 H 0.499998 0.561356 0.206171 0.080 Uiso 1 2 calc RS T P . .
C8 C 0.3253(4) 0.2240(3) 0.31416(18) 0.0900(16) Uani 1 1 d . . . . .
H8A H 0.336903 0.255997 0.286242 0.135 Uiso 1 1 calc GR . . . .
H8B H 0.291209 0.170578 0.307037 0.135 Uiso 1 1 calc GR . . . .
H8C H 0.388670 0.211302 0.328673 0.135 Uiso 1 1 calc GR . . . .
C9 C 0.1578(4) 0.4812(4) 0.37886(17) 0.0852(15) Uani 1 1 d . . . . .
H9A H 0.175688 0.522126 0.355219 0.128 Uiso 1 1 calc GR . . . .
H9B H 0.119382 0.510163 0.402334 0.128 Uiso 1 1 calc GR . . . .
H9C H 0.118277 0.435261 0.365673 0.128 Uiso 1 1 calc GR . . . .
C10 C 0.3175(4) 0.5155(4) 0.4197(2) 0.114(2) Uani 1 1 d . . . . .
H10A H 0.375655 0.490948 0.434438 0.172 Uiso 1 1 calc GR . . . .
H10B H 0.279011 0.547932 0.441788 0.172 Uiso 1 1 calc GR . . . .
H10C H 0.338685 0.553413 0.395206 0.172 Uiso 1 1 calc GR . . . .
C11 C 0.1547(4) 0.2884(4) 0.3282(2) 0.112(2) Uani 1 1 d . . . . .
H11A H 0.112376 0.313775 0.351444 0.169 Uiso 1 1 calc GR . . . .
H11B H 0.128491 0.232426 0.319721 0.169 Uiso 1 1 calc GR . . . .
H11C H 0.155968 0.325446 0.301567 0.169 Uiso 1 1 calc GR . . . .
B1 B 0.5967(11) 0.2872(11) 0.4756(4) 0.066(3) Uani 0.5 1 d . U . A -1
H1 H 0.668014 0.322158 0.470083 0.079 Uiso 0.5 1 calc R . . A -1
B2 B 0.500000 0.1757(6) 0.5342(2) 0.0709(18) Uani 1 2 d S TU P . .
B3 B 0.4045(9) 0.1631(6) 0.4919(3) 0.0446(19) Uani 0.5 1 d . U . A -1
H3 H 0.342868 0.116604 0.497795 0.053 Uiso 0.5 1 calc R . . A -1
B4 B 0.4039(7) 0.2578(5) 0.5224(2) 0.0394(15) Uani 0.5 1 d . U . A -1
H4A H 0.343072 0.273522 0.546749 0.047 Uiso 0.5 1 calc R . . A -1
B5 B 0.5794(9) 0.2067(10) 0.4459(5) 0.070(3) Uani 0.5 1 d . U . A -1
H5A H 0.634652 0.189900 0.419021 0.084 Uiso 0.5 1 calc R . . A -1
B6 B 0.5207(10) 0.1262(6) 0.4782(3) 0.075(3) Uani 0.5 1 d . U . A -1
H6A H 0.534567 0.056233 0.473459 0.090 Uiso 0.5 1 calc R . . A -1
C12 C 0.4576(7) 0.3380(5) 0.4879(2) 0.063(2) Uani 0.5 1 d . U . A -1
H12 H 0.432765 0.406084 0.490337 0.076 Uiso 0.5 1 calc R . . A -1
B7 B 0.5332(9) 0.2842(9) 0.5327(3) 0.085(3) Uani 0.5 1 d . U . A -1
H7A H 0.557042 0.321943 0.563042 0.102 Uiso 0.5 1 calc R . . A -1
B8 B 0.3918(8) 0.2599(8) 0.4627(3) 0.042(2) Uani 0.5 1 d . U . A -1
H8 H 0.319376 0.276266 0.446337 0.050 Uiso 0.5 1 calc R . . A -1
B9 B 0.4596(9) 0.1865(6) 0.4376(3) 0.052(2) Uani 0.5 1 d . U . A -1
H9 H 0.434072 0.155994 0.405282 0.063 Uiso 0.5 1 calc R . . A -1
B10 B 0.6043(12) 0.1973(13) 0.5044(6) 0.098(3) Uani 0.5 1 d . U . A -1
H10 H 0.676262 0.174023 0.518648 0.118 Uiso 0.5 1 calc R . . A -1
H2 H 0.500000 0.128(4) 0.565(3) 0.11(3) Uiso 1 2 d S T P . .

loop_
_atom_site_aniso_label
_atom_site_aniso_U_11
_atom_site_aniso_U_22
_atom_site_aniso_U_33
_atom_site_aniso_U_23
_atom_site_aniso_U_13
_atom_site_aniso_U_12
Pd1 0.02767(19) 0.03728(19) 0.02454(17) 0.00583(10) 0.000 0.000
P1 0.0284(4) 0.0460(4) 0.0304(3) 0.0063(3) 0.0003(3) 0.0021(3)
O1 0.0317(11) 0.0886(18) 0.0420(11) 0.0287(12) 0.0013(9) 0.0080(12)
C1 0.035(2) 0.045(2) 0.0300(18) 0.0089(17) 0.000 0.000
C2 0.031(2) 0.040(2) 0.0291(17) 0.0062(15) 0.000 0.000
C3 0.0359(17) 0.060(2) 0.0357(14) 0.0132(14) 0.0024(13) 0.0026(14)
C4 0.0503(19) 0.0533(19) 0.0437(16) 0.0035(14) 0.0065(16) 0.0127(16)
C5 0.047(2) 0.094(3) 0.0449(16) 0.032(2) -0.0027(16) 0.008(2)
C6 0.052(2) 0.062(2) 0.0502(17) -0.0042(16) -0.0101(17) -0.0068(17)
C7 0.055(3) 0.097(4) 0.046(3) 0.042(3) 0.000 0.000
C8 0.100(4) 0.074(3) 0.096(3) -0.035(3) -0.020(3) 0.012(3)
C9 0.063(3) 0.097(4) 0.095(3) -0.007(3) 0.000(2) 0.037(3)
C10 0.096(4) 0.093(4) 0.154(6) -0.071(4) -0.030(4) 0.021(3)
C11 0.064(3) 0.118(5) 0.155(6) -0.038(4) -0.037(4) -0.015(3)
B1 0.054(5) 0.090(7) 0.054(6) 0.030(5) -0.016(4) -0.022(5)
B2 0.067(4) 0.096(4) 0.049(3) 0.037(3) 0.000 0.000
B3 0.072(5) 0.032(3) 0.030(3) 0.001(3) 0.009(3) -0.016(3)
B4 0.058(4) 0.036(3) 0.024(3) 0.006(2) 0.019(3) -0.002(3)
B5 0.053(5) 0.078(6) 0.078(6) 0.033(5) 0.020(5) 0.021(4)
B6 0.084(7) 0.067(4) 0.073(4) 0.034(3) 0.034(5) 0.035(4)
C12 0.119(6) 0.037(3) 0.034(3) -0.002(2) 0.027(3) -0.006(3)
B7 0.094(6) 0.123(6) 0.037(3) 0.013(4) -0.021(4) -0.064(5)
B8 0.035(3) 0.056(5) 0.033(4) 0.015(3) 0.002(3) -0.002(3)
B9 0.091(7) 0.032(4) 0.034(3) -0.001(3) 0.017(3) -0.002(3)
B10 0.070(5) 0.129(8) 0.097(7) 0.064(6) -0.007(5) 0.004(5)

loop_
_atom_type_symbol
_atom_type_description
_atom_type_scat_dispersion_real
_atom_type_scat_dispersion_imag
_atom_type_scat_source
C C 0.0181 0.0091 'International Tables Vol C Tables 4.2.6.8 and 6.1.1.4'
H H 0.0000 0.0000 'International Tables Vol C Tables 4.2.6.8 and 6.1.1.4'
B B 0.0090 0.0039 'International Tables Vol C Tables 4.2.6.8 and 6.1.1.4'
O O 0.0492 0.0322 'International Tables Vol C Tables 4.2.6.8 and 6.1.1.4'
P P 0.2955 0.4335 'International Tables Vol C Tables 4.2.6.8 and 6.1.1.4'
Pd Pd 0.1215 3.9337 'International Tables Vol C Tables 4.2.6.8 and 6.1.1.4'

loop_
_geom_angle_atom_site_label_1
_geom_angle_atom_site_label_2
_geom_angle_atom_site_label_3
_geom_angle
_geom_angle_site_symmetry_1
_geom_angle_site_symmetry_3
P1 Pd1 P1 157.86(4) . 12_655
C1 Pd1 P1 78.956(19) . .
C1 Pd1 P1 78.954(19) . 12_655
C1 Pd1 C2 179.82(17) . .
C2 Pd1 P1 101.046(19) . .
C2 Pd1 P1 101.049(19) . 12_655
O1 P1 Pd1 105.26(8) . .
O1 P1 C4 101.44(14) . .
O1 P1 C6 102.03(15) . .
C4 P1 Pd1 119.14(12) . .
C4 P1 C6 108.96(18) . .
C6 P1 Pd1 117.12(13) . .
C3 O1 P1 114.81(18) . .
C3 C1 Pd1 121.71(18) 12_655 .
C3 C1 Pd1 121.70(18) . .
C3 C1 C3 116.6(4) . 12_655
B1 C2 Pd1 125.5(5) . .
B1 C2 B5 53.4(7) . .
B1 C2 C12 73.7(7) . .
B1 C2 B9 101.1(7) . .
B5 C2 Pd1 121.2(5) . .
B5 C2 C12 113.9(6) . .
B5 C2 B9 57.2(7) . .
C12 C2 Pd1 121.1(3) . .
C12 C2 B9 106.9(4) . .
B8 C2 Pd1 121.4(4) . .
B8 C2 B1 110.8(5) . .
B8 C2 B5 103.7(6) . .
B8 C2 C12 58.5(4) . .
B8 C2 B9 56.8(5) . .
B9 C2 Pd1 119.2(4) . .
O1 C3 C1 119.3(3) . .
O1 C3 C5 118.1(3) . .
C1 C3 C5 122.7(3) . .
P1 C4 H4 107.5 . .
C9 C4 P1 115.0(3) . .
C9 C4 H4 107.5 . .
C10 C4 P1 109.1(3) . .
C10 C4 H4 107.5 . .
C10 C4 C9 109.9(4) . .
C3 C5 H5 120.8 . .
C7 C5 C3 118.3(3) . .
C7 C5 H5 120.8 . .
P1 C6 H6 106.6 . .
C8 C6 P1 108.1(3) . .
C8 C6 H6 106.6 . .
C11 C6 P1 117.2(3) . .
C11 C6 H6 106.6 . .
C11 C6 C8 111.0(4) . .
C5 C7 C5 121.4(4) 12_655 .
C5 C7 H7 119.3 12_655 .
C5 C7 H7 119.3 . .
C6 C8 H8A 109.5 . .
C6 C8 H8B 109.5 . .
C6 C8 H8C 109.5 . .
H8A C8 H8B 109.5 . .
H8A C8 H8C 109.5 . .
H8B C8 H8C 109.5 . .
C4 C9 H9A 109.5 . .
C4 C9 H9B 109.5 . .
C4 C9 H9C 109.5 . .
H9A C9 H9B 109.5 . .
H9A C9 H9C 109.5 . .
H9B C9 H9C 109.5 . .
C4 C10 H10A 109.5 . .
C4 C10 H10B 109.5 . .
C4 C10 H10C 109.5 . .
H10A C10 H10B 109.5 . .
H10A C10 H10C 109.5 . .
H10B C10 H10C 109.5 . .
C6 C11 H11A 109.5 . .
C6 C11 H11B 109.5 . .
C6 C11 H11C 109.5 . .
H11A C11 H11B 109.5 . .
H11A C11 H11C 109.5 . .
H11B C11 H11C 109.5 . .
C2 B1 H1 122.4 . .
C2 B1 C12 53.6(5) . .
C2 B1 B7 103.6(8) . .
B5 B1 C2 63.8(7) . .
B5 B1 H1 116.5 . .
B5 B1 C12 105.9(8) . .
B5 B1 B7 114.5(9) . .
B5 B1 B10 66.9(10) . .
C12 B1 H1 128.1 . .
B7 B1 H1 122.0 . .
B7 B1 C12 56.1(6) . .
B10 B1 C2 115.1(10) . .
B10 B1 H1 116.1 . .
B10 B1 C12 107.1(10) . .
B10 B1 B7 63.0(9) . .
B3 B2 B4 56.4(4) . .
B3 B2 B6 56.2(6) . .
B3 B2 H2 118(2) . .
B4 B2 H2 125.4(19) . .
B6 B2 B4 103.2(5) . .
B6 B2 H2 116(4) . .
B7 B2 B3 105.7(5) . .
B7 B2 B4 60.3(6) . .
B7 B2 B6 110.2(5) . .
B7 B2 H2 129(3) . .
B10 B2 B3 104.9(7) . .
B10 B2 B4 110.2(7) . .
B10 B2 B6 59.6(8) . .
B10 B2 B7 65.3(8) . .
B10 B2 H2 121.9(9) . .
B2 B3 H3 119.6 . .
B4 B3 B2 63.4(5) . .
B4 B3 H3 118.2 . .
B4 B3 B8 61.0(5) . .
B4 B3 B9 106.8(6) . .
B6 B3 B2 63.1(7) . .
B6 B3 H3 119.7 . .
B6 B3 B4 114.4(8) . .
B6 B3 B8 105.4(7) . .
B6 B3 B9 58.9(5) . .
B8 B3 B2 108.4(6) . .
B8 B3 H3 124.5 . .
B8 B3 B9 55.1(5) . .
B9 B3 B2 107.3(7) . .
B9 B3 H3 125.2 . .
B2 B4 H4A 122.9 . .
B3 B4 B2 60.2(5) . .
B3 B4 H4A 121.6 . .
B3 B4 C12 107.8(5) . .
B3 B4 B7 106.1(8) . .
B3 B4 B8 60.0(5) . .
C12 B4 B2 108.2(5) . .
C12 B4 H4A 120.9 . .
C12 B4 B7 62.8(5) . .
B7 B4 B2 57.1(6) . .
B7 B4 H4A 123.1 . .
B8 B4 B2 105.3(6) . .
B8 B4 H4A 124.6 . .
B8 B4 C12 56.8(5) . .
B8 B4 B7 104.6(6) . .
C2 B5 H5A 119.8 . .
C2 B5 B6 110.5(7) . .
C2 B5 B10 108.5(11) . .
B1 B5 C2 62.8(7) . .
B1 B5 H5A 119.3 . .
B1 B5 B6 110.0(10) . .
B1 B5 B9 112.6(10) . .
B1 B5 B10 59.1(10) . .
B6 B5 H5A 120.8 . .
B9 B5 C2 61.8(6) . .
B9 B5 H5A 119.9 . .
B9 B5 B6 60.6(7) . .
B9 B5 B10 108.2(9) . .
B10 B5 H5A 123.0 . .
B10 B5 B6 59.8(8) . .
B2 B6 H6A 123.2 . .
B3 B6 B2 60.7(4) . .
B3 B6 B5 107.2(7) . .
B3 B6 H6A 120.7 . .
B3 B6 B9 63.0(6) . .
B3 B6 B10 105.5(8) . .
B5 B6 B2 104.6(8) . .
B5 B6 H6A 123.7 . .
B9 B6 B2 108.5(6) . .
B9 B6 B5 56.8(6) . .
B9 B6 H6A 121.7 . .
B9 B6 B10 105.3(7) . .
B10 B6 B2 55.9(7) . .
B10 B6 B5 60.0(8) . .
B10 B6 H6A 124.4 . .
C2 C12 B1 52.7(4) . .
C2 C12 B4 109.4(5) . .
C2 C12 H12 123.0 . .
C2 C12 B7 103.7(6) . .
B1 C12 H12 130.5 . .
B4 C12 B1 101.5(6) . .
B4 C12 H12 121.0 . .
B4 C12 B7 59.8(5) . .
B7 C12 B1 57.1(6) . .
B7 C12 H12 123.1 . .
B8 C12 C2 60.1(5) . .
B8 C12 B1 97.0(6) . .
B8 C12 B4 61.5(5) . .
B8 C12 H12 124.2 . .
B8 C12 B7 105.8(6) . .
B1 B7 H7A 124.6 . .
B2 B7 B1 99.3(8) . .
B2 B7 B4 62.6(4) . .
B2 B7 C12 108.3(5) . .
B2 B7 H7A 124.4 . .
B2 B7 B10 55.7(6) . .
B4 B7 B1 106.9(7) . .
B4 B7 C12 57.4(5) . .
B4 B7 H7A 122.1 . .
B4 B7 B10 104.7(8) . .
C12 B7 B1 66.8(6) . .
C12 B7 H7A 119.0 . .
B10 B7 B1 52.0(7) . .
B10 B7 C12 107.0(7) . .
B10 B7 H7A 126.5 . .
C2 B8 B3 112.6(8) . .
C2 B8 B4 110.7(6) . .
C2 B8 H8 119.5 . .
B3 B8 B4 59.0(5) . .
B3 B8 H8 119.7 . .
B4 B8 H8 120.9 . .
C12 B8 C2 61.5(5) . .
C12 B8 B3 111.1(7) . .
C12 B8 B4 61.7(5) . .
C12 B8 H8 119.0 . .
B9 B8 C2 62.6(6) . .
B9 B8 B3 64.1(6) . .
B9 B8 B4 112.6(8) . .
B9 B8 C12 114.3(8) . .
B9 B8 H8 116.9 . .
C2 B9 B3 108.5(5) . .
C2 B9 H9 120.3 . .
B3 B9 H9 122.8 . .
B5 B9 C2 61.0(8) . .
B5 B9 B3 108.0(9) . .
B5 B9 B6 62.6(7) . .
B5 B9 H9 120.3 . .
B6 B9 C2 111.5(7) . .
B6 B9 B3 58.1(6) . .
B6 B9 H9 120.2 . .
B8 B9 C2 60.6(5) . .
B8 B9 B3 60.8(6) . .
B8 B9 B5 109.9(10) . .
B8 B9 B6 109.5(7) . .
B8 B9 H9 120.6 . .
B1 B10 B2 112.8(12) . .
B1 B10 B5 53.9(7) . .
B1 B10 B6 105.8(10) . .
B1 B10 B7 64.9(9) . .
B1 B10 H10 121.7 . .
B2 B10 B5 111.5(10) . .
B2 B10 B6 64.5(7) . .
B2 B10 B7 59.0(8) . .
B2 B10 H10 117.6 . .
B5 B10 B7 106.2(9) . .
B5 B10 H10 124.0 . .
B6 B10 B5 60.1(8) . .
B6 B10 B7 109.2(9) . .
B6 B10 H10 121.0 . .
B7 B10 H10 121.1 . .

loop_
_geom_bond_atom_site_label_1
_geom_bond_atom_site_label_2
_geom_bond_distance
_geom_bond_site_symmetry_2
Pd1 P1 2.3063(8) .
Pd1 P1 2.3063(8) 12_655
Pd1 C1 2.023(4) .
Pd1 C2 2.142(4) .
P1 O1 1.643(2) .
P1 C4 1.823(3) .
P1 C6 1.832(4) .
O1 C3 1.380(4) .
C1 C3 1.384(4) 12_655
C1 C3 1.384(4) .
C2 B1 1.689(13) .
C2 B5 1.704(13) .
C2 C12 1.707(7) .
C2 B8 1.683(11) .
C2 B9 1.717(10) .
C3 C5 1.392(4) .
C4 H4 0.9800 .
C4 C9 1.522(5) .
C4 C10 1.510(6) .
C5 H5 0.9300 .
C5 C7 1.377(4) .
C6 H6 0.9800 .
C6 C8 1.529(6) .
C6 C11 1.510(6) .
C7 H7 0.9300 .
C8 H8A 0.9600 .
C8 H8B 0.9600 .
C8 H8C 0.9600 .
C9 H9A 0.9600 .
C9 H9B 0.9600 .
C9 H9C 0.9600 .
C10 H10A 0.9600 .
C10 H10B 0.9600 .
C10 H10C 0.9600 .
C11 H11A 0.9600 .
C11 H11B 0.9600 .
C11 H11C 0.9600 .
B1 H1 1.1000 .
B1 B5 1.52(2) .
B1 C12 2.036(19) .
B1 B7 1.861(17) .
B1 B10 1.620(19) .
B2 B3 1.774(11) .
B2 B4 1.827(10) .
B2 B6 1.814(13) .
B2 B7 1.727(14) .
B2 B10 1.664(16) .
B2 H2 1.16(7) .
B3 H3 1.1000 .
B3 B4 1.703(10) .
B3 B6 1.691(16) .
B3 B8 1.721(14) .
B3 B9 1.773(12) .
B4 H4A 1.1000 .
B4 C12 1.741(10) .
B4 B7 1.787(15) .
B4 B8 1.738(12) .
B5 H5A 1.1000 .
B5 B6 1.738(15) .
B5 B9 1.637(19) .
B5 B10 1.74(2) .
B6 H6A 1.1000 .
B6 B9 1.705(13) .
B6 B10 1.73(2) .
C12 H12 1.1000 .
C12 B7 1.840(13) .
C12 B8 1.655(12) .
B7 H7A 1.1000 .
B7 B10 1.83(2) .
B8 H8 1.1000 .
B8 B9 1.618(14) .
B9 H9 1.1000 .
B10 H10 1.1000 .

loop_
_geom_torsion_atom_site_label_1
_geom_torsion_atom_site_label_2
_geom_torsion_atom_site_label_3
_geom_torsion_atom_site_label_4
_geom_torsion
_geom_torsion_site_symmetry_1
_geom_torsion_site_symmetry_4
Pd1 P1 O1 C3 0.0(3) . .
Pd1 P1 C4 C9 154.2(3) . .
Pd1 P1 C4 C10 30.2(4) . .
Pd1 P1 C6 C8 -41.0(3) . .
Pd1 P1 C6 C11 -167.4(3) . .
Pd1 C1 C3 O1 -0.7(5) . .
Pd1 C1 C3 C5 179.0(3) . .
Pd1 C2 B1 B5 -105.2(7) . .
Pd1 C2 B1 C12 116.8(6) . .
Pd1 C2 B1 B7 143.9(6) . .
Pd1 C2 B1 B10 -149.8(9) . .
Pd1 C2 B5 B1 113.3(7) . .
Pd1 C2 B5 B6 -144.1(7) . .
Pd1 C2 B5 B9 -106.7(5) . .
Pd1 C2 B5 B10 152.0(7) . .
Pd1 C2 C12 B1 -122.0(6) . .
Pd1 C2 C12 B4 148.2(4) . .
Pd1 C2 C12 B7 -149.4(4) . .
Pd1 C2 C12 B8 110.1(5) . .
Pd1 C2 B8 B3 148.0(5) . .
Pd1 C2 B8 B4 -148.1(5) . .
Pd1 C2 B8 C12 -109.5(5) . .
Pd1 C2 B8 B9 106.5(6) . .
Pd1 C2 B9 B3 -149.1(5) . .
Pd1 C2 B9 B5 110.2(7) . .
Pd1 C2 B9 B6 148.7(5) . .
Pd1 C2 B9 B8 -110.3(4) . .
P1 O1 C3 C1 0.4(5) . .
P1 O1 C3 C5 -179.3(3) . .
O1 P1 C4 C9 39.3(4) . .
O1 P1 C4 C10 -84.7(3) . .
O1 P1 C6 C8 73.3(3) . .
O1 P1 C6 C11 -53.1(4) . .
O1 C3 C5 C7 -179.8(5) . .
C1 C3 C5 C7 0.5(7) . .
C2 B1 B5 B6 -103.4(8) . .
C2 B1 B5 B9 -37.9(8) . .
C2 B1 B5 B10 -136.3(9) . .
C2 B1 B7 B2 79.9(9) . .
C2 B1 B7 B4 15.8(12) . .
C2 B1 B7 C12 -26.1(7) . .
C2 B1 B7 B10 111.5(11) . .
C2 B1 B10 B2 -57.4(16) . .
C2 B1 B10 B5 43.2(9) . .
C2 B1 B10 B6 11.1(16) . .
C2 B1 B10 B7 -93.0(11) . .
C2 B5 B6 B2 -65.0(11) . .
C2 B5 B6 B3 -1.7(13) . .
C2 B5 B6 B9 37.9(8) . .
C2 B5 B6 B10 -100.0(12) . .
C2 B5 B9 B3 -101.7(6) . .
C2 B5 B9 B6 -139.2(7) . .
C2 B5 B9 B8 -37.0(7) . .
C2 B5 B10 B1 -40.4(9) . .
C2 B5 B10 B2 62.8(14) . .
C2 B5 B10 B6 103.4(9) . .
C2 B5 B10 B7 0.3(12) . .
C2 C12 B7 B1 25.9(7) . .
C2 C12 B7 B2 -66.6(7) . .
C2 C12 B7 B4 -104.7(5) . .
C2 C12 B7 B10 -7.9(8) . .
C2 C12 B8 B3 105.1(8) . .
C2 C12 B8 B4 138.5(6) . .
C2 C12 B8 B9 35.0(6) . .
C2 B8 B9 B3 137.2(6) . .
C2 B8 B9 B5 37.2(7) . .
C2 B8 B9 B6 104.2(8) . .
C3 C1 C3 O1 178.8(2) 12_655 .
C3 C1 C3 C5 -1.5(7) 12_655 .
C3 C5 C7 C5 0.6(10) . 12_655
C4 P1 O1 C3 124.8(3) . .
C4 P1 C6 C8 -180.0(3) . .
C4 P1 C6 C11 53.6(4) . .
C6 P1 O1 C3 -122.8(3) . .
C6 P1 C4 C9 -67.8(4) . .
C6 P1 C4 C10 168.2(3) . .
B1 C2 B5 B6 102.6(11) . .
B1 C2 B5 B9 140.0(9) . .
B1 C2 B5 B10 38.7(9) . .
B1 C2 C12 B4 -89.8(8) . .
B1 C2 C12 B7 -27.4(7) . .
B1 C2 C12 B8 -127.9(6) . .
B1 C2 B8 B3 -48.4(12) . .
B1 C2 B8 B4 15.6(11) . .
B1 C2 B8 C12 54.1(8) . .
B1 C2 B8 B9 -89.9(9) . .
B1 C2 B9 B3 69.0(9) . .
B1 C2 B9 B5 -31.8(8) . .
B1 C2 B9 B6 6.8(9) . .
B1 C2 B9 B8 107.7(7) . .
B1 B5 B6 B2 2.4(11) . .
B1 B5 B6 B3 65.8(12) . .
B1 B5 B6 B9 105.3(10) . .
B1 B5 B6 B10 -32.6(11) . .
B1 B5 B9 C2 38.3(9) . .
B1 B5 B9 B3 -63.4(12) . .
B1 B5 B9 B6 -101.0(11) . .
B1 B5 B9 B8 1.3(14) . .
B1 B5 B10 B2 103.2(14) . .
B1 B5 B10 B6 143.8(11) . .
B1 B5 B10 B7 40.7(10) . .
B1 C12 B7 B2 -92.4(9) . .
B1 C12 B7 B4 -130.6(7) . .
B1 C12 B7 B10 -33.8(8) . .
B1 C12 B8 C2 -39.2(4) . .
B1 C12 B8 B3 65.8(8) . .
B1 C12 B8 B4 99.3(6) . .
B1 C12 B8 B9 -4.3(7) . .
B1 B7 B10 B2 -141.2(10) . .
B1 B7 B10 B5 -35.6(8) . .
B1 B7 B10 B6 -99.0(10) . .
B2 B3 B4 C12 101.2(6) . .
B2 B3 B4 B7 35.2(5) . .
B2 B3 B4 B8 133.0(6) . .
B2 B3 B6 B5 -97.4(9) . .
B2 B3 B6 B9 -134.1(6) . .
B2 B3 B6 B10 -34.6(6) . .
B2 B3 B8 C2 57.8(8) . .
B2 B3 B8 B4 -43.5(6) . .
B2 B3 B8 C12 -9.1(10) . .
B2 B3 B8 B9 98.6(8) . .
B2 B3 B9 C2 -62.1(8) . .
B2 B3 B9 B5 2.5(10) . .
B2 B3 B9 B6 42.1(8) . .
B2 B3 B9 B8 -100.8(7) . .
B2 B4 C12 C2 59.3(7) . .
B2 B4 C12 B1 4.9(7) . .
B2 B4 C12 B7 -35.7(7) . .
B2 B4 C12 B8 96.7(7) . .
B2 B4 B7 B1 91.9(9) . .
B2 B4 B7 C12 138.7(6) . .
B2 B4 B7 B10 37.7(6) . .
B2 B4 B8 C2 -63.6(8) . .
B2 B4 B8 B3 41.1(6) . .
B2 B4 B8 C12 -102.0(6) . .
B2 B4 B8 B9 4.4(9) . .
B2 B6 B9 C2 57.7(9) . .
B2 B6 B9 B3 -41.3(6) . .
B2 B6 B9 B5 95.6(9) . .
B2 B6 B9 B8 -7.4(11) . .
B2 B6 B10 B1 -108.1(13) . .
B2 B6 B10 B5 -137.8(9) . .
B2 B6 B10 B7 -39.7(7) . .
B2 B7 B10 B1 141.2(10) . .
B2 B7 B10 B5 105.6(11) . .
B2 B7 B10 B6 42.3(6) . .
B3 B2 B4 C12 -100.5(6) . .
B3 B2 B4 B7 -138.7(6) . .
B3 B2 B4 B8 -41.0(6) . .
B3 B2 B6 B5 101.8(7) . .
B3 B2 B6 B9 42.4(7) . .
B3 B2 B6 B10 138.7(7) . .
B3 B2 B7 B1 -69.5(8) . .
B3 B2 B7 B4 34.8(5) . .
B3 B2 B7 C12 -1.0(9) . .
B3 B2 B7 B10 -99.5(8) . .
B3 B2 B10 B1 62.7(15) . .
B3 B2 B10 B5 4.2(15) . .
B3 B2 B10 B6 -34.6(7) . .
B3 B2 B10 B7 100.7(7) . .
B3 B4 C12 C2 -4.4(9) . .
B3 B4 C12 B1 -58.7(8) . .
B3 B4 C12 B7 -99.3(9) . .
B3 B4 C12 B8 33.1(8) . .
B3 B4 B7 B1 55.3(10) . .
B3 B4 B7 B2 -36.6(5) . .
B3 B4 B7 C12 102.1(6) . .
B3 B4 B7 B10 1.1(9) . .
B3 B4 B8 C2 -104.7(9) . .
B3 B4 B8 C12 -143.1(8) . .
B3 B4 B8 B9 -36.7(8) . .
B3 B6 B9 C2 99.0(6) . .
B3 B6 B9 B5 136.9(9) . .
B3 B6 B9 B8 34.0(8) . .
B3 B6 B10 B1 -71.4(11) . .
B3 B6 B10 B2 36.7(6) . .
B3 B6 B10 B5 -101.1(8) . .
B3 B6 B10 B7 -3.0(9) . .
B3 B8 B9 C2 -137.2(6) . .
B3 B8 B9 B5 -100.0(9) . .
B3 B8 B9 B6 -32.9(8) . .
B4 B2 B3 B6 140.6(6) . .
B4 B2 B3 B8 42.4(6) . .
B4 B2 B3 B9 100.5(6) . .
B4 B2 B6 B3 -32.9(5) . .
B4 B2 B6 B5 68.9(8) . .
B4 B2 B6 B9 9.6(9) . .
B4 B2 B6 B10 105.8(8) . .
B4 B2 B7 B1 -104.3(7) . .
B4 B2 B7 C12 -35.8(6) . .
B4 B2 B7 B10 -134.3(7) . .
B4 B2 B10 B1 3.5(16) . .
B4 B2 B10 B5 -55.1(15) . .
B4 B2 B10 B6 -93.8(8) . .
B4 B2 B10 B7 41.5(8) . .
B4 B3 B6 B2 38.5(6) . .
B4 B3 B6 B5 -58.9(10) . .
B4 B3 B6 B9 -95.6(7) . .
B4 B3 B6 B10 4.0(8) . .
B4 B3 B8 C2 101.3(7) . .
B4 B3 B8 C12 34.5(7) . .
B4 B3 B8 B9 142.2(8) . .
B4 B3 B9 C2 4.5(10) . .
B4 B3 B9 B5 69.2(10) . .
B4 B3 B9 B6 108.8(9) . .
B4 B3 B9 B8 -34.1(8) . .
B4 C12 B7 B1 130.6(7) . .
B4 C12 B7 B2 38.1(5) . .
B4 C12 B7 B10 96.8(8) . .
B4 C12 B8 C2 -138.5(6) . .
B4 C12 B8 B3 -33.4(7) . .
B4 C12 B8 B9 -103.6(8) . .
B4 B7 B10 B1 100.2(8) . .
B4 B7 B10 B2 -41.1(6) . .
B4 B7 B10 B5 64.6(10) . .
B4 B7 B10 B6 1.2(10) . .
B4 B8 B9 C2 -102.4(7) . .
B4 B8 B9 B3 34.7(7) . .
B4 B8 B9 B5 -65.2(11) . .
B4 B8 B9 B6 1.8(11) . .
B5 C2 B1 C12 -137.9(7) . .
B5 C2 B1 B7 -110.9(10) . .
B5 C2 B1 B10 -44.6(11) . .
B5 C2 C12 B1 36.0(7) . .
B5 C2 C12 B4 -53.8(9) . .
B5 C2 C12 B7 8.6(8) . .
B5 C2 C12 B8 -91.9(8) . .
B5 C2 B8 B3 7.3(11) . .
B5 C2 B8 B4 71.3(11) . .
B5 C2 B8 C12 109.8(8) . .
B5 C2 B8 B9 -34.2(9) . .
B5 C2 B9 B3 100.7(11) . .
B5 C2 B9 B6 38.5(9) . .
B5 C2 B9 B8 139.5(9) . .
B5 B1 B7 B2 12.8(12) . .
B5 B1 B7 B4 -51.3(13) . .
B5 B1 B7 C12 -93.3(11) . .
B5 B1 B7 B10 44.4(11) . .
B5 B1 B10 B2 -100.7(13) . .
B5 B1 B10 B6 -32.1(10) . .
B5 B1 B10 B7 -136.3(9) . .
B5 B6 B9 C2 -37.9(9) . .
B5 B6 B9 B3 -136.9(9) . .
B5 B6 B9 B8 -103.0(12) . .
B5 B6 B10 B1 29.7(9) . .
B5 B6 B10 B2 137.8(9) . .
B5 B6 B10 B7 98.1(9) . .
B6 B2 B3 B4 -140.6(6) . .
B6 B2 B3 B8 -98.3(8) . .
B6 B2 B3 B9 -40.1(6) . .
B6 B2 B4 B3 32.8(6) . .
B6 B2 B4 C12 -67.8(7) . .
B6 B2 B4 B7 -106.0(6) . .
B6 B2 B4 B8 -8.2(7) . .
B6 B2 B7 B1 -10.3(8) . .
B6 B2 B7 B4 94.0(6) . .
B6 B2 B7 C12 58.2(8) . .
B6 B2 B7 B10 -40.3(7) . .
B6 B2 B10 B1 97.3(12) . .
B6 B2 B10 B5 38.7(10) . .
B6 B2 B10 B7 135.3(7) . .
B6 B3 B4 B2 -38.4(6) . .
B6 B3 B4 C12 62.8(9) . .
B6 B3 B4 B7 -3.2(8) . .
B6 B3 B4 B8 94.6(7) . .
B6 B3 B8 C2 -8.5(9) . .
B6 B3 B8 B4 -109.8(8) . .
B6 B3 B8 C12 -75.3(9) . .
B6 B3 B8 B9 32.4(7) . .
B6 B3 B9 C2 -104.2(8) . .
B6 B3 B9 B5 -39.6(8) . .
B6 B3 B9 B8 -142.9(9) . .
B6 B5 B9 C2 139.2(7) . .
B6 B5 B9 B3 37.6(7) . .
B6 B5 B9 B8 102.2(8) . .
B6 B5 B10 B1 -143.8(11) . .
B6 B5 B10 B2 -40.6(10) . .
B6 B5 B10 B7 -103.1(10) . .
C12 C2 B1 B5 137.9(7) . .
C12 C2 B1 B7 27.0(8) . .
C12 C2 B1 B10 93.3(12) . .
C12 C2 B5 B1 -44.7(8) . .
C12 C2 B5 B6 57.9(12) . .
C12 C2 B5 B9 95.3(7) . .
C12 C2 B5 B10 -5.9(11) . .
C12 C2 B8 B3 -102.5(7) . .
C12 C2 B8 B4 -38.5(6) . .
C12 C2 B8 B9 -144.0(7) . .
C12 C2 B9 B3 -7.2(8) . .
C12 C2 B9 B5 -107.9(7) . .
C12 C2 B9 B6 -69.4(7) . .
C12 C2 B9 B8 31.6(6) . .
C12 B1 B5 C2 34.1(5) . .
C12 B1 B5 B6 -69.3(10) . .
C12 B1 B5 B9 -3.8(12) . .
C12 B1 B5 B10 -102.2(10) . .
C12 B1 B7 B2 106.0(5) . .
C12 B1 B7 B4 41.9(6) . .
C12 B1 B7 B10 137.6(9) . .
C12 B1 B10 B2 -0.2(15) . .
C12 B1 B10 B5 100.4(9) . .
C12 B1 B10 B6 68.3(12) . .
C12 B1 B10 B7 -35.8(7) . .
C12 B4 B7 B1 -46.8(7) . .
C12 B4 B7 B2 -138.7(6) . .
C12 B4 B7 B10 -101.0(7) . .
C12 B4 B8 C2 38.5(6) . .
C12 B4 B8 B3 143.1(8) . .
C12 B4 B8 B9 106.4(9) . .
C12 B7 B10 B1 40.4(9) . .
C12 B7 B10 B2 -100.9(6) . .
C12 B7 B10 B5 4.8(11) . .
C12 B7 B10 B6 -58.6(9) . .
C12 B8 B9 C2 -34.5(6) . .
C12 B8 B9 B3 102.6(8) . .
C12 B8 B9 B5 2.7(11) . .
C12 B8 B9 B6 69.7(10) . .
B7 B1 B5 C2 93.6(10) . .
B7 B1 B5 B6 -9.7(14) . .
B7 B1 B5 B9 55.8(14) . .
B7 B1 B5 B10 -42.6(10) . .
B7 B1 B10 B2 35.6(10) . .
B7 B1 B10 B5 136.3(9) . .
B7 B1 B10 B6 104.1(10) . .
B7 B2 B3 B4 -36.5(7) . .
B7 B2 B3 B6 104.1(6) . .
B7 B2 B3 B8 5.8(9) . .
B7 B2 B3 B9 64.0(8) . .
B7 B2 B4 B3 138.7(6) . .
B7 B2 B4 C12 38.2(6) . .
B7 B2 B4 B8 97.7(7) . .
B7 B2 B6 B3 -95.7(6) . .
B7 B2 B6 B5 6.0(9) . .
B7 B2 B6 B9 -53.3(9) . .
B7 B2 B6 B10 43.0(8) . .
B7 B2 B10 B1 -38.0(11) . .
B7 B2 B10 B5 -96.5(12) . .
B7 B2 B10 B6 -135.3(7) . .
B7 B4 C12 C2 94.9(7) . .
B7 B4 C12 B1 40.6(6) . .
B7 B4 C12 B8 132.4(8) . .
B7 B4 B8 C2 -4.3(10) . .
B7 B4 B8 B3 100.4(9) . .
B7 B4 B8 C12 -42.8(7) . .
B7 B4 B8 B9 63.7(10) . .
B7 C12 B8 C2 -97.0(6) . .
B7 C12 B8 B3 8.1(10) . .
B7 C12 B8 B4 41.6(7) . .
B7 C12 B8 B9 -62.0(9) . .
B8 C2 B1 B5 91.9(9) . .
B8 C2 B1 C12 -46.0(6) . .
B8 C2 B1 B7 -19.0(12) . .
B8 C2 B1 B10 47.3(16) . .
B8 C2 B5 B1 -105.9(8) . .
B8 C2 B5 B6 -3.3(13) . .
B8 C2 B5 B9 34.0(8) . .
B8 C2 B5 B10 -67.2(11) . .
B8 C2 C12 B1 127.9(6) . .
B8 C2 C12 B4 38.1(6) . .
B8 C2 C12 B7 100.5(6) . .
B8 C2 B9 B3 -38.7(7) . .
B8 C2 B9 B5 -139.5(9) . .
B8 C2 B9 B6 -100.9(7) . .
B8 B3 B4 B2 -133.0(6) . .
B8 B3 B4 C12 -31.8(7) . .
B8 B3 B4 B7 -97.9(7) . .
B8 B3 B6 B2 103.2(6) . .
B8 B3 B6 B5 5.8(10) . .
B8 B3 B6 B9 -30.9(7) . .
B8 B3 B6 B10 68.7(8) . .
B8 B3 B9 C2 38.6(6) . .
B8 B3 B9 B5 103.3(10) . .
B8 B3 B9 B6 142.9(9) . .
B8 B4 C12 C2 -37.5(6) . .
B8 B4 C12 B1 -91.8(7) . .
B8 B4 C12 B7 -132.4(8) . .
B8 B4 B7 B1 -7.1(11) . .
B8 B4 B7 B2 -99.0(6) . .
B8 B4 B7 C12 39.7(6) . .
B8 B4 B7 B10 -61.3(9) . .
B8 C12 B7 B1 88.2(8) . .
B8 C12 B7 B2 -4.3(9) . .
B8 C12 B7 B4 -42.4(7) . .
B8 C12 B7 B10 54.4(9) . .
B9 C2 B1 B5 33.4(8) . .
B9 C2 B1 C12 -104.5(4) . .
B9 C2 B1 B7 -77.5(9) . .
B9 C2 B1 B10 -11.2(13) . .
B9 C2 B5 B1 -140.0(9) . .
B9 C2 B5 B6 -37.4(8) . .
B9 C2 B5 B10 -101.2(10) . .
B9 C2 C12 B1 97.0(7) . .
B9 C2 C12 B4 7.2(7) . .
B9 C2 C12 B7 69.6(6) . .
B9 C2 C12 B8 -30.9(6) . .
B9 C2 B8 B3 41.5(6) . .
B9 C2 B8 B4 105.5(8) . .
B9 C2 B8 C12 144.0(7) . .
B9 B3 B4 B2 -101.3(8) . .
B9 B3 B4 C12 -0.1(10) . .
B9 B3 B4 B7 -66.1(8) . .
B9 B3 B4 B8 31.7(7) . .
B9 B3 B6 B2 134.1(6) . .
B9 B3 B6 B5 36.7(8) . .
B9 B3 B6 B10 99.5(7) . .
B9 B3 B8 C2 -40.9(6) . .
B9 B3 B8 B4 -142.2(8) . .
B9 B3 B8 C12 -107.7(9) . .
B9 B5 B6 B2 -102.9(7) . .
B9 B5 B6 B3 -39.6(8) . .
B9 B5 B6 B10 -137.9(10) . .
B9 B5 B10 B1 -105.9(12) . .
B9 B5 B10 B2 -2.7(16) . .
B9 B5 B10 B6 37.9(9) . .
B9 B5 B10 B7 -65.2(13) . .
B9 B6 B10 B1 -5.8(13) . .
B9 B6 B10 B2 102.3(7) . .
B9 B6 B10 B5 -35.5(8) . .
B9 B6 B10 B7 62.6(9) . .
B10 B1 B5 C2 136.3(9) . .
B10 B1 B5 B6 32.9(10) . .
B10 B1 B5 B9 98.4(12) . .
B10 B1 B7 B2 -31.6(8) . .
B10 B1 B7 B4 -95.7(10) . .
B10 B1 B7 C12 -137.6(9) . .
B10 B2 B3 B4 -104.6(10) . .
B10 B2 B3 B6 36.1(9) . .
B10 B2 B3 B8 -62.2(12) . .
B10 B2 B3 B9 -4.0(11) . .
B10 B2 B4 B3 94.9(10) . .
B10 B2 B4 C12 -5.7(11) . .
B10 B2 B4 B7 -43.9(9) . .
B10 B2 B4 B8 53.9(11) . .
B10 B2 B6 B3 -138.7(7) . .
B10 B2 B6 B5 -36.9(8) . .
B10 B2 B6 B9 -96.3(9) . .
B10 B2 B7 B1 30.0(8) . .
B10 B2 B7 B4 134.3(7) . .
B10 B2 B7 C12 98.5(8) . .
B10 B5 B6 B2 35.1(8) . .
B10 B5 B6 B3 98.4(9) . .
B10 B5 B6 B9 137.9(10) . .
B10 B5 B9 C2 101.7(12) . .
B10 B5 B9 B3 0.0(13) . .
B10 B5 B9 B6 -37.6(9) . .
B10 B5 B9 B8 64.6(13) . .
B10 B6 B9 C2 -0.9(10) . .
B10 B6 B9 B3 -99.9(9) . .
B10 B6 B9 B5 37.0(10) . .
B10 B6 B9 B8 -66.0(11) . .
